data_2212192
loop_
_publ_author_name
'Castillejo Merch\'an, Alejandro'
'Stoeckli-Evans, Helen'

_publ_section_title
;
 Diimidazo[1,5-<i>a</i>;1',5'-<i>d</i>]pyrazine-5,10-dione
;
_journal_coeditor_code HB2254
_journal_issue 2
_journal_name_full 'Acta Crystallographica Section E'
_journal_page_first o636
_journal_page_last o637
_journal_paper_doi 10.1107/S160053680700061X
_journal_volume 63
_journal_year 2007
_chemical_formula_iupac 'C8 H4 N4 O2'
_chemical_formula_moiety 'C8 H4 N4 O2'
_chemical_formula_sum 'C8 H4 N4 O2'
_chemical_formula_weight 188.15
_chemical_name_systematic
;
Diimidazo[1,5-a;1',5'-d]pyrazine-5,10-dione
;
_space_group_IT_number 14
_symmetry_cell_setting monoclinic
_symmetry_space_group_name_Hall '-P 2ybc'
_symmetry_space_group_name_H-M 'P 1 21/c 1'
_atom_sites_solution_hydrogens difmap
_atom_sites_solution_primary direct
_atom_sites_solution_secondary difmap
_audit_creation_method SHELXL-97
_cell_angle_alpha 90.00
_cell_angle_beta 96.23(3)
_cell_angle_gamma 90.00
_cell_formula_units_Z 2
_cell_length_a 5.4047(19)
_cell_length_b 6.9777(18)
_cell_length_c 9.678(4)
_cell_measurement_reflns_used 2055
_cell_measurement_temperature 173(2)
_cell_measurement_theta_max 25.99
_cell_measurement_theta_min 3.61
_cell_volume 362.8(2)
_computing_cell_refinement X-AREA
_computing_data_collection 'X-AREA (Stoe & Cie, 2005)'
_computing_data_reduction 'X-RED32 (Stoe & Cie, 2005)'
_computing_molecular_graphics 'PLATON  (Spek, 2003)'
_computing_publication_material SHELXL97
_computing_structure_refinement 'SHELXL97 (Sheldrick, 1997)'
_computing_structure_solution 'SHELXS97 (Sheldrick, 1997)'
_diffrn_ambient_temperature 173(2)
_diffrn_detector_area_resol_mean 6.67
_diffrn_measured_fraction_theta_full 0.674
_diffrn_measured_fraction_theta_max 0.681
_diffrn_measurement_device_type 'Stoe IPDS-2'
_diffrn_measurement_method '\w and \f'
_diffrn_radiation_monochromator graphite
_diffrn_radiation_source 'fine-focus sealed tube'
_diffrn_radiation_type MoK\a
_diffrn_radiation_wavelength 0.71073
_diffrn_reflns_av_R_equivalents 0.0509
_diffrn_reflns_av_sigmaI/netI 0.0442
_diffrn_reflns_limit_h_max 6
_diffrn_reflns_limit_h_min -6
_diffrn_reflns_limit_k_max 8
_diffrn_reflns_limit_k_min -8
_diffrn_reflns_limit_l_max 11
_diffrn_reflns_limit_l_min -11
_diffrn_reflns_number 1582
_diffrn_reflns_theta_full 25.00
_diffrn_reflns_theta_max 25.62
_diffrn_reflns_theta_min 4.79
_diffrn_standards_decay_% 0
_diffrn_standards_number 0
_exptl_absorpt_coefficient_mu 0.131
_exptl_absorpt_correction_type none
_exptl_crystal_colour 'pale yellow'
_exptl_crystal_density_diffrn 1.722
_exptl_crystal_density_method 'not measured'
_exptl_crystal_description rod
_exptl_crystal_F_000 192
_exptl_crystal_size_max 0.23
_exptl_crystal_size_mid 0.13
_exptl_crystal_size_min 0.10
_refine_diff_density_max 0.191
_refine_diff_density_min -0.155
_refine_ls_extinction_coef 0.065(16)
_refine_ls_extinction_expression Fc^*^=kFc[1+0.001xFc^2^\l^3^/sin(2\q)]^-1/4^
_refine_ls_extinction_method SHELXL97
_refine_ls_goodness_of_fit_ref 0.968
_refine_ls_hydrogen_treatment refall
_refine_ls_matrix_type full
_refine_ls_number_parameters 73
_refine_ls_number_reflns 471
_refine_ls_number_restraints 0
_refine_ls_restrained_S_all 0.968
_refine_ls_R_factor_all 0.0641
_refine_ls_R_factor_gt 0.0412
_refine_ls_shift/su_max 0.000
_refine_ls_shift/su_mean 0.000
_refine_ls_structure_factor_coef Fsqd
_refine_ls_weighting_details 'calc w=1/[\s^2^(Fo^2^)+(0.0657P)^2^] where P=(Fo^2^+2Fc^2^)/3'
_refine_ls_weighting_scheme calc
_refine_ls_wR_factor_gt 0.0950
_refine_ls_wR_factor_ref 0.1037
_reflns_number_gt 338
_reflns_number_total 471
_reflns_threshold_expression I>2\s(I)
_cod_data_source_file hb2254.cif
_cod_data_source_block I
_cod_original_sg_symbol_H-M 'P 21/c'
_cod_database_code 2212192
_cod_database_fobs_code 2212192

loop_
_symmetry_equiv_pos_site_id
_symmetry_equiv_pos_as_xyz
1 x,y,z
2 -x,1/2+y,1/2-z
3 -x,-y,-z
4 x,1/2-y,1/2+z

loop_
_atom_site_aniso_label
_atom_site_aniso_U_11
_atom_site_aniso_U_22
_atom_site_aniso_U_33
_atom_site_aniso_U_12
_atom_site_aniso_U_13
_atom_site_aniso_U_23
O1 0.0451(12) 0.0337(11) 0.0420(12) -0.0017(8) 0.0098(9) 0.0112(9)
N1 0.0344(14) 0.0259(11) 0.0317(12) 0.0024(9) 0.0054(10) -0.0006(9)
N2 0.0376(14) 0.0306(13) 0.0384(13) 0.0038(10) 0.0090(11) 0.0008(10)
C1 0.0329(16) 0.0300(14) 0.0313(14) 0.0020(11) 0.0073(12) -0.0027(11)
C2 0.0371(17) 0.0248(13) 0.0375(15) 0.0032(12) 0.0100(12) 0.0020(11)
C3 0.0300(15) 0.0202(11) 0.0306(13) 0.0009(10) 0.0067(11) 0.0015(10)
C4 0.0326(16) 0.0244(12) 0.0312(14) 0.0008(11) 0.0010(11) 0.0016(11)

loop_
_atom_site_type_symbol
_atom_site_label
_atom_site_fract_x
_atom_site_fract_y
_atom_site_fract_z
_atom_site_U_iso_or_equiv
_atom_site_thermal_displace_type
_atom_site_occupancy
O O1 0.8612(4) -0.2727(3) 0.6735(2) 0.0399(7) Uani 1.000
N N1 0.8136(4) 0.0322(3) 0.5832(2) 0.0305(7) Uani 1.000
N N2 0.5770(4) 0.2850(3) 0.6149(2) 0.0352(8) Uani 1.000
C C1 0.6301(5) 0.1053(4) 0.6531(3) 0.0311(8) Uani 1.000
C C2 0.7343(6) 0.3279(4) 0.5177(3) 0.0327(9) Uani 1.000
C C3 0.8827(5) 0.1761(4) 0.4951(3) 0.0267(8) Uani 1.000
C C4 0.9248(5) -0.1525(3) 0.5953(3) 0.0296(8) Uani 1.000
H H1 0.545(6) 0.027(4) 0.716(3) 0.041(8) Uiso 1.000
H H2 0.733(6) 0.454(4) 0.478(3) 0.044(8) Uiso 1.000

loop_
_atom_type_symbol
_atom_type_description
_atom_type_scat_dispersion_real
_atom_type_scat_dispersion_imag
_atom_type_scat_source
C C 0.0033 0.0016 'International Tables Vol C Tables 4.2.6.8 and 6.1.1.4'
H H 0.0000 0.0000 'International Tables Vol C Tables 4.2.6.8 and 6.1.1.4'
N N 0.0061 0.0033 'International Tables Vol C Tables 4.2.6.8 and 6.1.1.4'
O O 0.0106 0.0060 'International Tables Vol C Tables 4.2.6.8 and 6.1.1.4'

loop_
_geom_angle_atom_site_label_1
_geom_angle_atom_site_label_2
_geom_angle_atom_site_label_3
_geom_angle_site_symmetry_3
_geom_angle
_geom_angle_publ_flag
C1 N1 C3 . 107.0(2) n
C1 N1 C4 . 128.6(2) n
C3 N1 C4 . 124.4(2) n
C1 N2 C2 . 105.4(2) n
N1 C1 N2 . 111.3(2) n
N2 C2 C3 . 111.2(2) n
N1 C3 C2 . 105.1(2) n
N1 C3 C4 3_756 123.3(2) n
C2 C3 C4 3_756 131.6(3) n
O1 C4 N1 . 122.4(2) n
O1 C4 C3 3_756 125.2(2) n
N1 C4 C3 3_756 112.4(2) n
N1 C1 H1 . 121.5(18) no
N2 C1 H1 . 127.1(18) no
N2 C2 H2 . 119.9(19) no
C3 C2 H2 . 128.9(19) no

loop_
_geom_bond_atom_site_label_1
_geom_bond_atom_site_label_2
_geom_bond_site_symmetry_2
_geom_bond_distance
_geom_bond_publ_flag
O1 C4 . 1.205(3) n
N1 C1 . 1.359(4) n
N1 C3 . 1.394(4) n
N1 C4 . 1.422(3) n
N2 C1 . 1.330(4) n
N2 C2 . 1.368(4) n
C2 C3 . 1.361(4) n
C3 C4 3_756 1.440(4) n
C1 H1 . 0.97(3) no
C2 H2 . 0.96(3) no

loop_
_geom_contact_atom_site_label_1
_geom_contact_atom_site_label_2
_geom_contact_distance
_geom_contact_site_symmetry_2
_geom_contact_publ_flag
O1 C2 3.207(4) 1_545 no
O1 C1 3.400(4) 2_646 no
O1 C1 3.178(4) 2_746 no
O1 N1 3.097(3) 2_746 no
O1 C3 3.372(4) 2_746 no
O1 H1 2.76(3) . no
O1 H2 2.72(3) 1_545 no
O1 H1 2.90(3) 2_646 no
N1 O1 3.097(3) 2_756 no
N1 N1 2.749(3) 3_756 no
N1 C1 3.273(4) 3_656 no
N2 C1 3.440(4) 2_656 no
N2 C2 3.362(4) 3_666 no
N2 C4 3.339(4) 3_656 no
N2 H1 2.49(3) 2_656 no
N2 H2 2.57(3) 3_666 no
C1 O1 3.400(4) 2_656 no
C1 O1 3.178(4) 2_756 no
C1 N2 3.440(4) 2_646 no
C1 N1 3.273(4) 3_656 no
C1 C1 3.466(4) 3_656 no
C1 C3 3.568(4) 3_656 no
C1 C2 3.543(4) 4_555 no
C2 O1 3.207(4) 1_565 no
C2 N2 3.362(4) 3_666 no
C2 C2 3.480(5) 3_666 no
C2 C1 3.543(4) 4_554 no
C3 C1 3.568(4) 3_656 no
C3 O1 3.372(4) 2_756 no
C4 N2 3.339(4) 3_656 no
C2 H2 2.95(3) 3_666 no
H1 O1 2.76(3) . no
H1 O1 2.90(3) 2_656 no
H1 N2 2.49(3) 2_646 no
H2 O1 2.72(3) 1_565 no
H2 N2 2.57(3) 3_666 no
H2 C2 2.95(3) 3_666 no

loop_
_geom_hbond_atom_site_label_D
_geom_hbond_atom_site_label_H
_geom_hbond_atom_site_label_A
_geom_hbond_site_symmetry_A
_geom_hbond_distance_DH
_geom_hbond_distance_HA
_geom_hbond_distance_DA
_geom_hbond_angle_DHA
_geom_hbond_publ_flag
C1 H1 N2 2_646 0.97(3) 2.49(3) 3.440(4) 166(3) yes
C2 H2 N2 3_666 0.96(3) 2.57(3) 3.362(4) 140(3) yes

loop_
_geom_torsion_atom_site_label_1
_geom_torsion_atom_site_label_2
_geom_torsion_atom_site_label_3
_geom_torsion_atom_site_label_4
_geom_torsion_site_symmetry_3
_geom_torsion_site_symmetry_4
_geom_torsion
_geom_torsion_publ_flag
C3 N1 C1 N2 . . 0.4(3) no
C4 N1 C1 N2 . . 179.1(2) no
C1 N1 C3 C2 . . -0.1(3) no
C1 N1 C3 C4 . 3_756 179.4(3) no
C4 N1 C3 C2 . . -179.0(2) no
C4 N1 C3 C4 . 3_756 0.6(4) no
C1 N1 C4 O1 . . 0.9(4) no
C1 N1 C4 C3 . 3_756 -179.1(3) no
C3 N1 C4 O1 . . 179.4(3) no
C3 N1 C4 C3 . 3_756 -0.5(4) no
C2 N2 C1 N1 . . -0.4(3) no
C1 N2 C2 C3 . . 0.4(3) no
N2 C2 C3 N1 . . -0.1(3) no
N2 C2 C3 C4 . 3_756 -179.6(3) no
N1 C3 C4 O1 3_756 3_756 179.4(3) no
N1 C3 C4 N1 3_756 3_756 -0.5(4) no
C2 C3 C4 O1 3_756 3_756 -1.2(5) no
C2 C3 C4 N1 3_756 3_756 178.9(3) no
